data_1508941
loop_
_publ_author_name
'Z\"ophel, Lukas'
'Enkelmann, Volker'
'M\"ullen, Klaus'

_publ_section_title
;
 Tuning the HOMO-LUMO Gap of Pyrene Effectively via Donor-Acceptor
 Substitution: Positions 4,5 Versus 9,10.
;
_journal_issue 4
_journal_name_full 'Organic letters'
_journal_page_first 804
_journal_page_last 807
_journal_paper_doi 10.1021/ol303476g
_journal_volume 15
_journal_year 2013
_chemical_formula_moiety 'C20 H12 N2 O2'
_chemical_formula_sum 'C20 H12 N2 O2'
_chemical_formula_weight 312.33
_space_group_IT_number 2
_symmetry_cell_setting triclinic
_symmetry_space_group_name_Hall '-P 1'
_symmetry_space_group_name_H-M 'P -1'
_atom_sites_solution_hydrogens geom
_atom_sites_solution_primary direct
_audit_creation_date 09-07-21
_audit_creation_method CRYSTALS_ver_12.84
_cell_angle_alpha 105.7881(17)
_cell_angle_beta 98.355(2)
_cell_angle_gamma 96.968(2)
_cell_formula_units_Z 2
_cell_length_a 7.0844(2)
_cell_length_b 10.1531(4)
_cell_length_c 10.6861(4)
_cell_measurement_reflns_used 0
_cell_measurement_temperature 120
_cell_measurement_theta_max 0
_cell_measurement_theta_min 0
_cell_volume 721.27(5)
_computing_cell_refinement 'DENZO/SCALEPACK (Otwinowski & Minor, 1997)'
_computing_data_collection 'COLLECT (Nonius, 1997-2001).'
_computing_data_reduction 'DENZO/SCALEPACK (Otwinowski & Minor, 1997)'
_computing_molecular_graphics 'CAMERON (Watkin et al., 1996)'
_computing_publication_material 'CRYSTALS (Betteridge et al., 2003)'
_computing_structure_refinement 'CRYSTALS (Betteridge et al., 2003)'
_computing_structure_solution 'SHELXS 86 (Sheldrick, 1986)'
_diffrn_ambient_temperature 120
_diffrn_measured_fraction_theta_full 0.993
_diffrn_measured_fraction_theta_max 0.991
_diffrn_measurement_device_type 'Nonius KappaCCD'
_diffrn_measurement_method '\f & \w scans'
_diffrn_radiation_monochromator graphite
_diffrn_radiation_type 'Mo K\a'
_diffrn_radiation_wavelength 0.71073
_diffrn_reflns_av_R_equivalents 0.071
_diffrn_reflns_limit_h_max 10
_diffrn_reflns_limit_h_min -9
_diffrn_reflns_limit_k_max 12
_diffrn_reflns_limit_k_min -14
_diffrn_reflns_limit_l_max 15
_diffrn_reflns_limit_l_min -11
_diffrn_reflns_number 9567
_diffrn_reflns_theta_full 28.943
_diffrn_reflns_theta_max 30.466
_diffrn_reflns_theta_min 2.949
_diffrn_standards_number 0
_exptl_absorpt_coefficient_mu 0.095
_exptl_absorpt_correction_T_max 0.99
_exptl_absorpt_correction_T_min 0.84
_exptl_absorpt_correction_type multi-scan
_exptl_absorpt_process_details 'SORTAV (Blessing)'
_exptl_crystal_colour yellow
_exptl_crystal_density_diffrn 1.438
_exptl_crystal_description prism
_exptl_crystal_F_000 324
_exptl_crystal_size_max 0.51
_exptl_crystal_size_mid 0.29
_exptl_crystal_size_min 0.15
_refine_diff_density_max 0.46
_refine_diff_density_min -0.25
_refine_ls_extinction_method None
_refine_ls_goodness_of_fit_ref 1.0696
_refine_ls_hydrogen_treatment constr
_refine_ls_matrix_type full
_refine_ls_number_parameters 217
_refine_ls_number_reflns 3298
_refine_ls_number_restraints 0
_refine_ls_R_factor_all 0.0587
_refine_ls_R_factor_gt 0.0467
_refine_ls_shift/su_max 0.000376
_refine_ls_structure_factor_coef F
_refine_ls_weighting_details
;

 Method, part 1, Chebychev polynomial, (Watkin, 1994, Prince, 1982) 

 [weight] = 1.0/[A~0~*T~0~(x)+A~1~*T~1~(x) ... +A~n-1~]*T~n-1~(x)] 

 where A~i~ are the Chebychev coefficients listed below and x= Fcalc/Fmax 

 Method = Robust Weighting (Prince, 1982) 

 W = [weight] * [1-(deltaF/6*sigmaF)^2^]^2^ 

 A~i~ are: 

 2.04 1.15 1.48 

;
_refine_ls_weighting_scheme calc
_refine_ls_wR_factor_all 0.0658
_refine_ls_wR_factor_gt 0.0573
_refine_ls_wR_factor_ref 0.0573
_reflns_limit_h_max 9
_reflns_limit_h_min -10
_reflns_limit_k_max 13
_reflns_limit_k_min -14
_reflns_limit_l_max 15
_reflns_limit_l_min 0
_reflns_number_gt 3298
_reflns_number_total 4343
_reflns_threshold_expression I>3.0\s(I)
_cod_data_source_file ol303476g_si_003.cif
_cod_data_source_block pyrpush
_cod_depositor_comments
;
The following automatic conversions were performed:

'_symmetry_cell_setting' value 'Triclinic' changed to 'triclinic'
according to /home/saulius/struct/CIF-dictionaries/cif_core.dic
dictionary named 'cif_core.dic' version 2.4.2 from 2011-04-26.

Automatic conversion script
Id: cif_fix_values 1891 2012-01-12 08:04:46Z andrius 
;
_cod_original_sg_symbol_H-M 'P -1 '
_cod_database_code 1508941

loop_
_symmetry_equiv_pos_as_xyz
x,y,z
-x,-y,-z

loop_
_atom_site_label
_atom_site_type_symbol
_atom_site_fract_x
_atom_site_fract_y
_atom_site_fract_z
_atom_site_U_iso_or_equiv
_atom_site_occupancy
_atom_site_adp_type
_atom_site_refinement_flags_posn
C1 C 0.76360(11) 0.58647(9) 0.59323(8) 0.0145 1.0000 Uani .
C2 C 0.77741(11) 0.54716(9) 0.45716(8) 0.0151 1.0000 Uani .
C3 C 0.82312(13) 0.64917(9) 0.39557(8) 0.0186 1.0000 Uani .
C4 C 0.85402(14) 0.78885(10) 0.46763(9) 0.0210 1.0000 Uani .
C5 C 0.84192(13) 0.82933(9) 0.60109(9) 0.0190 1.0000 Uani .
C6 C 0.79750(12) 0.72949(9) 0.66583(8) 0.0157 1.0000 Uani .
C7 C 0.78263(12) 0.76940(9) 0.80378(8) 0.0174 1.0000 Uani .
C8 C 0.73518(12) 0.67030(9) 0.86432(8) 0.0173 1.0000 Uani .
C9 C 0.69651(12) 0.52514(9) 0.79179(8) 0.0165 1.0000 Uani .
C10 C 0.64444(13) 0.42317(10) 0.85238(9) 0.0204 1.0000 Uani .
C11 C 0.61051(14) 0.28326(10) 0.78129(9) 0.0220 1.0000 Uani .
C12 C 0.62854(13) 0.24067(9) 0.64905(9) 0.0200 1.0000 Uani .
C13 C 0.67919(12) 0.34020(9) 0.58526(8) 0.0161 1.0000 Uani .
C14 C 0.71347(12) 0.48367(9) 0.65639(8) 0.0150 1.0000 Uani .
C15 C 0.69659(12) 0.30207(9) 0.44816(8) 0.0168 1.0000 Uani .
C16 C 0.74274(12) 0.40138(9) 0.38618(8) 0.0160 1.0000 Uani .
C17 C 0.66668(13) 0.15746(10) 0.37457(9) 0.0212 1.0000 Uani .
C18 C 0.75654(12) 0.35940(9) 0.24858(9) 0.0193 1.0000 Uani .
C19 C 0.70469(15) 0.96871(10) 0.95446(10) 0.0253 1.0000 Uani .
C20 C 0.90231(17) 0.74043(13) 1.08433(10) 0.0335 1.0000 Uani .
O1 O 0.82741(10) 0.90840(7) 0.86660(7) 0.0234 1.0000 Uani .
O2 O 0.71944(10) 0.70543(7) 0.99551(6) 0.0226 1.0000 Uani .
N1 N 0.64518(15) 0.04147(9) 0.31737(9) 0.0310 1.0000 Uani .
N2 N 0.76801(13) 0.32854(9) 0.13856(8) 0.0268 1.0000 Uani .
H31 H 0.8332 0.6230 0.3047 0.0231 1.0000 Uiso R
H41 H 0.8835 0.8575 0.4250 0.0263 1.0000 Uiso R
H51 H 0.8640 0.9252 0.6489 0.0242 1.0000 Uiso R
H101 H 0.6329 0.4501 0.9429 0.0257 1.0000 Uiso R
H111 H 0.5743 0.2157 0.8237 0.0274 1.0000 Uiso R
H121 H 0.6063 0.1446 0.6019 0.0256 1.0000 Uiso R
H191 H 0.7064 1.0632 0.9548 0.0500 1.0000 Uiso R
H192 H 0.5760 0.9125 0.9290 0.0500 1.0000 Uiso R
H201 H 0.8786 0.7776 1.1732 0.0500 1.0000 Uiso R
H193 H 0.7527 0.9691 1.0409 0.0500 1.0000 Uiso R
H202 H 0.9599 0.6576 1.0798 0.0500 1.0000 Uiso R
H203 H 0.9865 0.8076 1.0625 0.0398 1.0000 Uiso R

loop_
_atom_site_aniso_label
_atom_site_aniso_U_11
_atom_site_aniso_U_22
_atom_site_aniso_U_33
_atom_site_aniso_U_23
_atom_site_aniso_U_13
_atom_site_aniso_U_12
C1 0.0128(3) 0.0170(4) 0.0148(4) 0.0060(3) 0.0032(3) 0.0028(3)
C2 0.0136(3) 0.0185(4) 0.0140(3) 0.0059(3) 0.0027(3) 0.0030(3)
C3 0.0196(4) 0.0215(4) 0.0166(4) 0.0084(3) 0.0043(3) 0.0033(3)
C4 0.0243(4) 0.0204(4) 0.0216(4) 0.0109(3) 0.0064(3) 0.0037(3)
C5 0.0201(4) 0.0170(4) 0.0205(4) 0.0063(3) 0.0049(3) 0.0023(3)
C6 0.0143(3) 0.0170(4) 0.0163(4) 0.0054(3) 0.0036(3) 0.0026(3)
C7 0.0158(4) 0.0181(4) 0.0171(4) 0.0031(3) 0.0044(3) 0.0020(3)
C8 0.0165(4) 0.0212(4) 0.0143(4) 0.0047(3) 0.0048(3) 0.0025(3)
C9 0.0154(4) 0.0200(4) 0.0154(4) 0.0066(3) 0.0038(3) 0.0031(3)
C10 0.0208(4) 0.0249(4) 0.0176(4) 0.0099(3) 0.0047(3) 0.0021(3)
C11 0.0241(4) 0.0224(4) 0.0220(4) 0.0117(3) 0.0045(3) 0.0017(3)
C12 0.0214(4) 0.0187(4) 0.0209(4) 0.0080(3) 0.0042(3) 0.0018(3)
C13 0.0149(4) 0.0169(4) 0.0171(4) 0.0060(3) 0.0035(3) 0.0021(3)
C14 0.0131(3) 0.0177(4) 0.0153(4) 0.0064(3) 0.0031(3) 0.0022(3)
C15 0.0156(4) 0.0174(4) 0.0167(4) 0.0040(3) 0.0028(3) 0.0025(3)
C16 0.0143(4) 0.0190(4) 0.0145(3) 0.0047(3) 0.0024(3) 0.0028(3)
C17 0.0220(4) 0.0203(4) 0.0212(4) 0.0063(3) 0.0052(3) 0.0016(3)
C18 0.0188(4) 0.0207(4) 0.0185(4) 0.0055(3) 0.0035(3) 0.0039(3)
C19 0.0291(5) 0.0225(4) 0.0235(4) 0.0020(3) 0.0099(3) 0.0066(3)
C20 0.0329(5) 0.0474(6) 0.0183(4) 0.0115(4) 0.0011(4) 0.0000(4)
O1 0.0262(3) 0.0177(3) 0.0236(3) 0.0003(2) 0.0106(3) 0.0003(2)
O2 0.0250(3) 0.0278(4) 0.0140(3) 0.0041(2) 0.0070(2) 0.0010(3)
N1 0.0393(5) 0.0219(4) 0.0292(4) 0.0047(3) 0.0073(4) 0.0005(3)
N2 0.0304(4) 0.0298(4) 0.0202(4) 0.0056(3) 0.0063(3) 0.0067(3)

loop_
_atom_type_symbol
_atom_type_scat_dispersion_real
_atom_type_scat_dispersion_imag
_atom_type_scat_Cromer_Mann_a1
_atom_type_scat_Cromer_Mann_b1
_atom_type_scat_Cromer_Mann_a2
_atom_type_scat_Cromer_Mann_b2
_atom_type_scat_Cromer_Mann_a3
_atom_type_scat_Cromer_Mann_b3
_atom_type_scat_Cromer_Mann_a4
_atom_type_scat_Cromer_Mann_b4
_atom_type_scat_Cromer_Mann_c
_atom_type_scat_source
C 0.0033 0.0016 2.3100 20.8439 1.0200 10.2075 1.5886 0.5687 0.8650 51.6512 0.2156 'International Tables Vol C 4.2.6.8 and 6.1.1.4'
H 0.0000 0.0000 0.4930 10.5109 0.3229 26.1257 0.1402 3.1424 0.0408 57.7998 0.0030 'International Tables Vol C 4.2.6.8 and 6.1.1.4'
O 0.0106 0.0060 3.0485 13.2771 2.2868 5.7011 1.5463 0.3239 0.8670 32.9089 0.2508 'International Tables Vol C 4.2.6.8 and 6.1.1.4'
N 0.0061 0.0033 12.2126 0.0057 3.1322 9.8933 2.0125 28.9975 1.1663 0.5826 -11.5290 'International Tables Vol C 4.2.6.8 and 6.1.1.4'

loop_
_geom_angle_atom_site_label_1
_geom_angle_atom_site_label_2
_geom_angle_atom_site_label_3
_geom_angle
_geom_angle_publ_flag
C2 C1 C6 119.43(7) yes
C2 C1 C14 120.51(8) yes
C6 C1 C14 120.05(8) yes
C1 C2 C3 119.99(8) yes
C1 C2 C16 118.18(7) yes
C3 C2 C16 121.82(8) yes
C2 C3 C4 119.91(8) yes
C2 C3 H31 120.1 no
C4 C3 H31 120.0 no
C3 C4 C5 120.92(8) yes
C3 C4 H41 119.5 no
C5 C4 H41 119.6 no
C4 C5 C6 120.51(8) yes
C4 C5 H51 119.8 no
C6 C5 H51 119.7 no
C1 C6 C5 119.23(8) yes
C1 C6 C7 119.43(8) yes
C5 C6 C7 121.33(8) yes
C6 C7 C8 120.37(8) yes
C6 C7 O1 115.07(7) yes
C8 C7 O1 124.49(8) yes
C7 C8 C9 121.01(8) yes
C7 C8 O2 121.58(8) yes
C9 C8 O2 117.40(7) yes
C8 C9 C10 121.38(8) yes
C8 C9 C14 119.44(8) yes
C10 C9 C14 119.17(8) yes
C9 C10 C11 120.60(8) yes
C9 C10 H101 119.6 no
C11 C10 H101 119.8 no
C10 C11 C12 121.02(8) yes
C10 C11 H111 119.4 no
C12 C11 H111 119.5 no
C11 C12 C13 119.78(8) yes
C11 C12 H121 120.1 no
C13 C12 H121 120.1 no
C12 C13 C14 119.88(8) yes
C12 C13 C15 122.10(8) yes
C14 C13 C15 118.02(8) yes
C1 C14 C9 119.67(8) yes
C1 C14 C13 120.78(8) yes
C9 C14 C13 119.55(8) yes
C13 C15 C16 121.38(8) yes
C13 C15 C17 119.17(8) yes
C16 C15 C17 119.45(8) yes
C2 C16 C15 121.11(8) yes
C2 C16 C18 119.07(7) yes
C15 C16 C18 119.82(8) yes
C15 C17 N1 178.80(10) yes
C16 C18 N2 178.64(10) yes
O1 C19 H191 108.4 no
O1 C19 H192 109.9 no
H191 C19 H192 114.0 no
O1 C19 H193 110.2 no
H191 C19 H193 107.6 no
H192 C19 H193 106.6 no
O2 C20 H201 107.6 no
O2 C20 H202 109.9 no
H201 C20 H202 108.8 no
O2 C20 H203 110.1 no
H201 C20 H203 110.2 no
H202 C20 H203 110.2 no
C19 O1 C7 117.79(7) yes
C20 O2 C8 113.51(7) yes

loop_
_geom_bond_atom_site_label_1
_geom_bond_atom_site_label_2
_geom_bond_distance
_geom_bond_publ_flag
C1 C2 1.4206(11) yes
C1 C6 1.4200(12) yes
C1 C14 1.4262(11) yes
C2 C3 1.4007(11) yes
C2 C16 1.4399(12) yes
C3 C4 1.3905(13) yes
C3 H31 0.950 no
C4 C5 1.3912(12) yes
C4 H41 0.950 no
C5 C6 1.4045(12) yes
C5 H51 0.950 no
C6 C7 1.4418(12) yes
C7 C8 1.3709(12) yes
C7 O1 1.3627(10) yes
C8 C9 1.4375(12) yes
C8 O2 1.3740(10) yes
C9 C10 1.4031(12) yes
C9 C14 1.4201(11) yes
C10 C11 1.3891(13) yes
C10 H101 0.950 no
C11 C12 1.3906(13) yes
C11 H111 0.950 no
C12 C13 1.4044(12) yes
C12 H121 0.950 no
C13 C14 1.4201(12) yes
C13 C15 1.4377(12) yes
C15 C16 1.3815(12) yes
C15 C17 1.4377(12) yes
C16 C18 1.4368(12) yes
C17 N1 1.1495(13) yes
C18 N2 1.1491(12) yes
C19 O1 1.4373(11) yes
C19 H191 0.957 no
C19 H192 0.974 no
C19 H193 0.936 no
C20 O2 1.4328(12) yes
C20 H201 0.969 no
C20 H202 0.971 no
C20 H203 0.950 no

loop_
_cod_related_entry_id
_cod_related_entry_database
_cod_related_entry_code
1 ChemSpider 30652123
